data_7239946
loop_
_publ_author_name
'Svensson, Fredric G.'
'Daniel, Geoffrey'
'Tai, Cheuk-Wai'
'Seisenbaeva, Gulaim A.'
'Kessler, Vadim G.'

_publ_section_title
;
 Titanium phosphonate oxo-alkoxide &#x201C;clusters&#x201D;: solution
 stability and facile hydrolytic transformation into nano titania
;
_journal_issue 12
_journal_name_full 'RSC Advances'
_journal_page_first 6873
_journal_page_last 6883
_journal_paper_doi 10.1039/C9RA10691J
_journal_volume 10
_journal_year 2020
_chemical_formula_sum 'C48 H116 O34 P8 Ti4'
_chemical_formula_weight 1676.77
_space_group_IT_number 14
_space_group_name_Hall '-P 2ybc'
_space_group_name_H-M_alt 'P 1 21/c 1'
_symmetry_cell_setting monoclinic
_symmetry_space_group_name_H-M 'P 1 21/c 1'
_atom_sites_solution_hydrogens geom
_atom_sites_solution_primary direct
_atom_sites_solution_secondary difmap
_audit_creation_method SHELXL-97
_audit_update_record
;
2018-10-12 deposited with the CCDC.	2020-02-10 downloaded from the CCDC.
;
_cell_angle_alpha 90.00
_cell_angle_beta 105.719(8)
_cell_angle_gamma 90.00
_cell_formula_units_Z 2
_cell_length_a 12.921(4)
_cell_length_b 20.151(6)
_cell_length_c 17.426(5)
_cell_measurement_reflns_used 7543
_cell_measurement_temperature 296(2)
_cell_measurement_theta_max 26.20
_cell_measurement_theta_min 2.36
_cell_volume 4368(2)
_computing_cell_refinement 'Bruker SAINT'
_computing_data_collection 'Bruker APEX2'
_computing_data_reduction 'Bruker SAINT'
_computing_molecular_graphics 'Bruker SHELXTL'
_computing_publication_material 'Bruker SHELXTL'
_computing_structure_refinement 'SHELXL-97 (Sheldrick, 2008)'
_computing_structure_solution 'SHELXS-97 (Sheldrick, 2008)'
_diffrn_ambient_temperature 296(2)
_diffrn_measured_fraction_theta_full 0.975
_diffrn_measured_fraction_theta_max 0.975
_diffrn_measurement_device_type 'Bruker SMART APEX-II CCD'
_diffrn_measurement_method 'Omega scan'
_diffrn_radiation_monochromator graphite
_diffrn_radiation_source 'fine-focus sealed tube'
_diffrn_radiation_type MoK\a
_diffrn_radiation_wavelength 0.71073
_diffrn_reflns_av_R_equivalents 0.1768
_diffrn_reflns_av_sigmaI/netI 0.1217
_diffrn_reflns_limit_h_max 15
_diffrn_reflns_limit_h_min -15
_diffrn_reflns_limit_k_max 24
_diffrn_reflns_limit_k_min -24
_diffrn_reflns_limit_l_max 20
_diffrn_reflns_limit_l_min -20
_diffrn_reflns_number 38586
_diffrn_reflns_theta_full 25.25
_diffrn_reflns_theta_max 25.25
_diffrn_reflns_theta_min 2.36
_exptl_absorpt_coefficient_mu 0.570
_exptl_absorpt_correction_T_max 0.8945
_exptl_absorpt_correction_T_min 0.8211
_exptl_absorpt_correction_type empirical
_exptl_absorpt_process_details 'Bruker SADABS'
_exptl_crystal_colour colorless
_exptl_crystal_density_diffrn 1.275
_exptl_crystal_density_meas ?
_exptl_crystal_density_method 'not measured'
_exptl_crystal_description block
_exptl_crystal_F_000 1768
_exptl_crystal_size_max 0.36
_exptl_crystal_size_mid 0.26
_exptl_crystal_size_min 0.20
_refine_diff_density_max 2.699
_refine_diff_density_min -2.720
_refine_diff_density_rms 0.130
_refine_ls_extinction_method none
_refine_ls_goodness_of_fit_ref 1.152
_refine_ls_hydrogen_treatment mixed
_refine_ls_matrix_type full
_refine_ls_number_parameters 414
_refine_ls_number_reflns 7714
_refine_ls_number_restraints 364
_refine_ls_restrained_S_all 1.154
_refine_ls_R_factor_all 0.1658
_refine_ls_R_factor_gt 0.1043
_refine_ls_shift/su_max 0.001
_refine_ls_shift/su_mean 0.000
_refine_ls_structure_factor_coef Fsqd
_refine_ls_weighting_details 'calc w=1/[\s^2^(Fo^2^)+(0.0443P)^2^+26.4334P] where P=(Fo^2^+2Fc^2^)/3'
_refine_ls_weighting_scheme calc
_refine_ls_wR_factor_gt 0.2303
_refine_ls_wR_factor_ref 0.2476
_reflns_number_gt 4454
_reflns_number_total 7714
_reflns_threshold_expression >2sigma(I)
_cod_data_source_file c9ra10691j2.cif
_cod_data_source_block tipbu41_170804_0m
_cod_depositor_comments
;
The following automatic conversions were performed:

data item '_exptl_absorpt_correction_type' value 'Empirical' was
changed to 'empirical' in accordance with the
/home/data/users/saulius/crontab/automatic-downloads/rss-feeds/RSC/lib/dictionaries/cif_core.dic
dictionary named 'cif_core.dic' version 2.4.2 last updated on
2011-04-26.

data item '_symmetry_cell_setting' value 'Monoclinic' was changed to
'monoclinic' in accordance with the
/home/data/users/saulius/crontab/automatic-downloads/rss-feeds/RSC/lib/dictionaries/cif_core.dic
dictionary named 'cif_core.dic' version 2.4.2 last updated on
2011-04-26.

data item '_exptl_crystal_density_meas' value 'not measured' was
changed to '?' -- the value is perceived as not measured.

Automatic conversion script
Id: cif_fix_values 7556 2019-12-06 15:28:31Z antanas 

 Adding full bibliography for 7239942--7239948.cif.
;
_cod_original_sg_symbol_H-M P2(1)/c
_cod_database_code 7239946

loop_
_symmetry_equiv_pos_as_xyz
'x, y, z'
'-x, y+1/2, -z+1/2'
'-x, -y, -z'
'x, -y-1/2, z-1/2'

loop_
_atom_site_label
_atom_site_type_symbol
_atom_site_fract_x
_atom_site_fract_y
_atom_site_fract_z
_atom_site_U_iso_or_equiv
_atom_site_adp_type
_atom_site_occupancy
_atom_site_symmetry_multiplicity
_atom_site_calc_flag
_atom_site_refinement_flags
_atom_site_disorder_assembly
_atom_site_disorder_group
Ti1 Ti 0.37680(13) 0.42094(6) 0.57613(8) 0.0335(4) Uani 1 1 d U . .
Ti2 Ti 0.33813(14) 0.57669(7) 0.35468(8) 0.0364(4) Uani 1 1 d U . .
P3 P 0.30794(18) 0.58308(9) 0.53459(11) 0.0310(5) Uani 1 1 d U . .
P4 P 0.32617(18) 0.41855(9) 0.37217(11) 0.0302(5) Uani 1 1 d U . .
P5 P 0.5309(2) 0.28940(9) 0.59317(12) 0.0348(5) Uani 1 1 d U . .
P6 P 0.4873(2) 0.54565(10) 0.24079(12) 0.0381(6) Uani 1 1 d U . .
O1 O 0.5322(5) 0.4430(2) 0.5884(3) 0.0320(12) Uani 1 1 d U . .
O6 O 0.2792(5) 0.4853(2) 0.3388(3) 0.0359(13) Uani 1 1 d U . .
O7 O 0.2730(5) 0.5870(3) 0.4441(3) 0.0395(14) Uani 1 1 d U . .
O2 O 0.3539(5) 0.4146(3) 0.4625(3) 0.0368(13) Uani 1 1 d U . .
O3 O 0.4276(5) 0.3268(2) 0.5873(3) 0.0381(13) Uani 1 1 d U . .
O8 O 0.1857(6) 0.6065(3) 0.2780(4) 0.0511(16) Uani 1 1 d U . .
O4 O 0.2455(5) 0.3913(3) 0.5793(4) 0.0491(15) Uani 1 1 d U . .
O9 O 0.3821(5) 0.5681(3) 0.2523(3) 0.0441(14) Uani 1 1 d U . .
O10 O 0.4272(5) 0.4022(3) 0.3435(3) 0.0407(13) Uani 1 1 d U . .
O5 O 0.4180(5) 0.4293(3) 0.6948(3) 0.0402(14) Uani 1 1 d U . .
C51 C 0.5152(10) 0.2200(4) 0.7227(5) 0.054(3) Uani 1 1 d U . .
H51A H 0.5102 0.1780 0.7474 0.081 Uiso 1 1 calc R . .
H51B H 0.4527 0.2461 0.7218 0.081 Uiso 1 1 calc R . .
H51C H 0.5784 0.2429 0.7524 0.081 Uiso 1 1 calc R . .
C4 C 0.2235(8) 0.3547(4) 0.3326(5) 0.045(2) Uani 1 1 d U . .
O11 O 0.5435(6) 0.2716(3) 0.5086(3) 0.0447(16) Uani 1 1 d U . .
C5 C 0.5218(8) 0.2086(4) 0.6364(5) 0.043(2) Uani 1 1 d U . .
O12 O 0.4011(5) 0.6320(2) 0.5706(3) 0.0339(13) Uani 1 1 d U . .
C6 C 0.4994(9) 0.5730(4) 0.1449(5) 0.053(2) Uani 1 1 d U . .
C52 C 0.6227(9) 0.1682(4) 0.6378(6) 0.055(2) Uani 1 1 d U . .
H52A H 0.6180 0.1255 0.6609 0.082 Uiso 1 1 calc R . .
H52B H 0.6850 0.1912 0.6690 0.082 Uiso 1 1 calc R . .
H52C H 0.6282 0.1627 0.5843 0.082 Uiso 1 1 calc R . .
O13 O 0.4879(10) 0.4682(5) 0.2339(6) 0.109(2) Uani 1 1 d U . .
C53 C 0.4201(9) 0.1736(4) 0.5884(6) 0.057(2) Uani 1 1 d U . .
H53A H 0.4149 0.1309 0.6113 0.086 Uiso 1 1 calc R . .
H53B H 0.4230 0.1683 0.5343 0.086 Uiso 1 1 calc R . .
H53C H 0.3584 0.1998 0.5894 0.086 Uiso 1 1 calc R . .
C31 C 0.1628(10) 0.6780(5) 0.5401(8) 0.070(3) Uani 1 1 d U . .
H31A H 0.1018 0.6923 0.5573 0.104 Uiso 1 1 calc R . .
H31B H 0.1455 0.6796 0.4830 0.104 Uiso 1 1 calc R . .
H31C H 0.2227 0.7068 0.5623 0.104 Uiso 1 1 calc R . .
C61 C 0.4058(12) 0.5447(6) 0.0775(6) 0.084(4) Uani 1 1 d U . .
H61A H 0.4132 0.5593 0.0268 0.125 Uiso 1 1 calc R . .
H61B H 0.3386 0.5601 0.0843 0.125 Uiso 1 1 calc R . .
H61C H 0.4076 0.4971 0.0795 0.125 Uiso 1 1 calc R . .
C62 C 0.4963(10) 0.6480(4) 0.1423(6) 0.063(3) Uani 1 1 d U . .
H62A H 0.5028 0.6630 0.0916 0.094 Uiso 1 1 calc R . .
H62B H 0.5548 0.6654 0.1839 0.094 Uiso 1 1 calc R . .
H62C H 0.4294 0.6633 0.1500 0.094 Uiso 1 1 calc R . .
C3 C 0.1919(8) 0.6074(4) 0.5682(5) 0.0407(19) Uani 1 1 d U . .
C41 C 0.2728(10) 0.2875(4) 0.3655(7) 0.063(3) Uani 1 1 d U . .
H41A H 0.2219 0.2527 0.3455 0.094 Uiso 1 1 calc R . .
H41B H 0.2907 0.2881 0.4226 0.094 Uiso 1 1 calc R . .
H41C H 0.3367 0.2798 0.3487 0.094 Uiso 1 1 calc R . .
C32 C 0.2239(9) 0.6038(6) 0.6594(6) 0.064(3) Uani 1 1 d U . .
H32A H 0.1637 0.6165 0.6786 0.096 Uiso 1 1 calc R . .
H32B H 0.2829 0.6334 0.6806 0.096 Uiso 1 1 calc R . .
H32C H 0.2450 0.5593 0.6761 0.096 Uiso 1 1 calc R . .
C33 C 0.0994(8) 0.5608(5) 0.5311(7) 0.057(3) Uani 1 1 d U . .
H33A H 0.0376 0.5729 0.5485 0.085 Uiso 1 1 calc R . .
H33B H 0.1198 0.5160 0.5472 0.085 Uiso 1 1 calc R . .
H33C H 0.0823 0.5639 0.4740 0.085 Uiso 1 1 calc R . .
O15 O 0.3405(5) 0.5137(2) 0.5664(3) 0.0380(13) Uani 1 1 d U . .
O14 O 0.6305(5) 0.3263(2) 0.6421(3) 0.0353(13) Uani 1 1 d U . .
C42 C 0.1254(9) 0.3704(5) 0.3608(7) 0.062(3) Uani 1 1 d U . .
H42A H 0.0705 0.3380 0.3399 0.094 Uiso 1 1 calc R . .
H42B H 0.0991 0.4137 0.3424 0.094 Uiso 1 1 calc R . .
H42C H 0.1443 0.3695 0.4180 0.094 Uiso 1 1 calc R . .
C43 C 0.1982(10) 0.3557(5) 0.2426(6) 0.062(3) Uani 1 1 d U . .
H43A H 0.1445 0.3228 0.2207 0.093 Uiso 1 1 calc R . .
H43B H 0.2622 0.3460 0.2268 0.093 Uiso 1 1 calc R . .
H43C H 0.1717 0.3987 0.2232 0.093 Uiso 1 1 calc R . .
C63 C 0.6087(12) 0.5476(5) 0.1333(6) 0.076(3) Uani 1 1 d U . .
H63A H 0.6155 0.5618 0.0823 0.113 Uiso 1 1 calc R . .
H63B H 0.6106 0.5000 0.1358 0.113 Uiso 1 1 calc R . .
H63C H 0.6671 0.5653 0.1746 0.113 Uiso 1 1 calc R . .
C40 C 0.2174(16) 0.3436(10) 0.6242(12) 0.158(8) Uani 1 1 d DU . .
H40A H 0.2266 0.3627 0.6767 0.190 Uiso 1 1 calc R . .
H40B H 0.2713 0.3090 0.6304 0.190 Uiso 1 1 calc R . .
C801 C 0.1054(18) 0.7125(9) 0.2484(16) 0.181(10) Uani 1 1 d U . .
H80A H 0.0946 0.7489 0.2115 0.271 Uiso 1 1 calc R . .
H80B H 0.1421 0.7280 0.3008 0.271 Uiso 1 1 calc R . .
H80C H 0.0370 0.6942 0.2490 0.271 Uiso 1 1 calc R . .
C80 C 0.1633(13) 0.6667(7) 0.2264(9) 0.096(4) Uani 1 1 d U . .
H80D H 0.2314 0.6862 0.2250 0.115 Uiso 1 1 calc R . .
H80E H 0.1266 0.6530 0.1726 0.115 Uiso 1 1 calc R . .
C401 C 0.1101(14) 0.3089(10) 0.6036(13) 0.147(6) Uani 1 1 d DU . .
H40M H 0.1085 0.2774 0.6446 0.220 Uiso 1 1 calc R . .
H40N H 0.0995 0.2861 0.5537 0.220 Uiso 1 1 calc R . .
H40C H 0.0540 0.3410 0.5994 0.220 Uiso 1 1 calc R . .
O16 O 0.0313(10) 0.5248(5) 0.1906(7) 0.0407(13) Uani 0.482(12) 1 d PDU . .
H16A H 0.0644 0.5483 0.2276 0.061 Uiso 0.482(12) 1 calc PR . .
C161 C -0.0638(17) 0.4999(11) 0.2078(16) 0.086(7) Uani 0.482(12) 1 d PDU . .
H16M H -0.1172 0.5350 0.1976 0.103 Uiso 0.482(12) 1 calc PR . .
H16C H -0.0468 0.4893 0.2641 0.103 Uiso 0.482(12) 1 calc PR . .
C162 C -0.114(2) 0.4377(12) 0.1597(17) 0.106(10) Uani 0.482(12) 1 d PDU . .
H16D H -0.1778 0.4250 0.1749 0.158 Uiso 0.482(12) 1 calc PR . .
H16E H -0.0635 0.4019 0.1708 0.158 Uiso 0.482(12) 1 calc PR . .
H16F H -0.1334 0.4476 0.1038 0.158 Uiso 0.482(12) 1 calc PR . .
C171 C 0.107(3) 0.3534(11) -0.017(2) 0.198(16) Uani 0.61(3) 1 d PDU . .
H17A H 0.0323 0.3582 -0.0468 0.237 Uiso 0.61(3) 1 calc PR . .
H17Y H 0.1089 0.3281 0.0305 0.237 Uiso 0.61(3) 1 calc PR . .
C172 C 0.164(5) 0.3122(18) -0.068(3) 0.29(3) Uani 0.61(3) 1 d PDU . .
O17 O 0.1485(9) 0.4179(5) 0.0070(6) 0.109(2) Uani 1 1 d DU . .
H17E H 0.1218 0.4320 0.0415 0.163 Uiso 0.61(3) 1 calc PR . .

loop_
_atom_site_aniso_label
_atom_site_aniso_U_11
_atom_site_aniso_U_22
_atom_site_aniso_U_33
_atom_site_aniso_U_23
_atom_site_aniso_U_13
_atom_site_aniso_U_12
Ti1 0.0574(11) 0.0219(6) 0.0260(7) 0.0011(5) 0.0195(6) 0.0002(7)
Ti2 0.0639(12) 0.0233(7) 0.0259(7) -0.0016(6) 0.0189(7) -0.0026(7)
P3 0.0451(14) 0.0247(9) 0.0271(10) -0.0003(8) 0.0164(9) 0.0016(9)
P4 0.0440(13) 0.0222(9) 0.0257(10) -0.0021(7) 0.0116(9) -0.0029(9)
P5 0.0633(16) 0.0185(9) 0.0265(10) 0.0018(7) 0.0191(10) -0.0004(9)
P6 0.0701(18) 0.0258(10) 0.0239(10) 0.0008(8) 0.0218(10) -0.0002(10)
O1 0.053(3) 0.023(2) 0.022(2) 0.0014(19) 0.014(2) 0.000(2)
O6 0.054(4) 0.027(2) 0.027(3) 0.001(2) 0.012(2) 0.000(2)
O7 0.056(4) 0.039(3) 0.027(3) 0.000(2) 0.017(2) 0.004(3)
O2 0.054(4) 0.033(3) 0.024(2) -0.003(2) 0.013(2) -0.001(3)
O3 0.055(4) 0.021(2) 0.040(3) 0.006(2) 0.016(3) -0.002(2)
O8 0.066(4) 0.043(3) 0.041(3) 0.002(3) 0.008(3) 0.008(3)
O4 0.064(4) 0.047(3) 0.042(3) -0.003(3) 0.023(3) -0.005(3)
O9 0.068(4) 0.040(3) 0.024(3) 0.002(2) 0.013(3) -0.005(3)
O10 0.050(3) 0.034(3) 0.040(3) -0.004(2) 0.016(2) -0.004(2)
O5 0.061(4) 0.039(3) 0.026(3) 0.002(2) 0.020(3) -0.003(3)
C51 0.094(8) 0.040(5) 0.040(4) 0.010(4) 0.039(5) 0.000(5)
C4 0.054(5) 0.034(4) 0.047(5) -0.012(4) 0.015(4) -0.014(4)
O11 0.087(5) 0.028(3) 0.027(3) -0.001(2) 0.029(3) -0.005(3)
C5 0.085(6) 0.017(3) 0.032(4) 0.003(3) 0.022(4) 0.003(3)
O12 0.046(4) 0.024(2) 0.036(3) 0.003(2) 0.018(3) 0.000(2)
C6 0.100(7) 0.040(4) 0.025(4) -0.008(3) 0.029(4) -0.007(5)
C52 0.097(7) 0.025(4) 0.049(5) 0.005(4) 0.033(5) 0.012(4)
O13 0.146(6) 0.085(4) 0.104(5) 0.005(3) 0.048(4) 0.010(4)
C53 0.093(7) 0.027(4) 0.057(6) 0.005(4) 0.028(5) -0.010(4)
C31 0.071(8) 0.046(5) 0.096(8) 0.003(5) 0.029(7) 0.022(5)
C61 0.151(10) 0.066(7) 0.028(5) 0.000(5) 0.015(6) -0.018(7)
C62 0.122(10) 0.037(4) 0.040(5) 0.005(4) 0.040(6) 0.000(5)
C3 0.047(5) 0.039(4) 0.042(4) -0.012(3) 0.024(4) 0.000(3)
C41 0.086(8) 0.029(4) 0.075(7) -0.008(4) 0.026(6) -0.019(4)
C32 0.064(7) 0.094(8) 0.044(5) -0.015(5) 0.031(5) 0.006(6)
C33 0.046(6) 0.062(6) 0.067(6) -0.018(5) 0.023(5) -0.005(4)
O15 0.051(4) 0.027(2) 0.040(3) 0.002(2) 0.019(3) 0.001(2)
O14 0.053(4) 0.023(2) 0.032(3) -0.001(2) 0.015(3) 0.003(2)
C42 0.059(6) 0.065(6) 0.072(7) -0.012(5) 0.031(5) -0.023(5)
C43 0.079(8) 0.065(6) 0.040(5) -0.020(4) 0.010(5) -0.026(6)
C63 0.136(9) 0.062(6) 0.052(6) 0.013(5) 0.066(6) 0.014(6)
C40 0.175(14) 0.162(16) 0.146(15) 0.057(12) 0.057(12) -0.071(13)
C801 0.152(19) 0.089(11) 0.29(3) 0.017(14) 0.046(18) 0.063(12)
C80 0.096(4) 0.096(4) 0.096(4) 0.0009(10) 0.0251(13) 0.0003(10)
C401 0.146(6) 0.147(6) 0.147(6) 0.0008(10) 0.0400(18) -0.0013(10)
O16 0.050(3) 0.034(3) 0.040(3) -0.004(2) 0.016(2) -0.004(2)
C161 0.060(14) 0.096(16) 0.107(19) 0.022(13) 0.034(13) 0.004(11)
C162 0.070(18) 0.13(2) 0.11(2) 0.033(15) 0.011(15) -0.049(14)
C171 0.26(3) 0.093(14) 0.19(3) -0.017(19) -0.03(2) 0.025(17)
C172 0.36(5) 0.18(3) 0.27(4) -0.10(3) 0.01(3) 0.05(3)
O17 0.146(6) 0.085(4) 0.104(5) 0.005(3) 0.048(4) 0.010(4)

loop_
_atom_type_symbol
_atom_type_description
_atom_type_scat_dispersion_real
_atom_type_scat_dispersion_imag
_atom_type_scat_source
C C 0.0033 0.0016 'International Tables Vol C Tables 4.2.6.8 and 6.1.1.4'
H H 0.0000 0.0000 'International Tables Vol C Tables 4.2.6.8 and 6.1.1.4'
O O 0.0106 0.0060 'International Tables Vol C Tables 4.2.6.8 and 6.1.1.4'
P P 0.1023 0.0942 'International Tables Vol C Tables 4.2.6.8 and 6.1.1.4'
Ti Ti 0.2776 0.4457 'International Tables Vol C Tables 4.2.6.8 and 6.1.1.4'

loop_
_geom_angle_atom_site_label_1
_geom_angle_atom_site_label_2
_geom_angle_atom_site_label_3
_geom_angle
_geom_angle_site_symmetry_1
_geom_angle_site_symmetry_3
_geom_angle_publ_flag
O4 Ti1 O15 96.6(3) . . ?
O4 Ti1 O2 97.2(3) . . ?
O15 Ti1 O2 90.5(2) . . ?
O4 Ti1 O3 88.3(3) . . ?
O15 Ti1 O3 175.1(3) . . ?
O2 Ti1 O3 89.5(2) . . ?
O4 Ti1 O5 89.2(3) . . ?
O15 Ti1 O5 90.0(2) . . ?
O2 Ti1 O5 173.6(3) . . ?
O3 Ti1 O5 89.5(2) . . ?
O4 Ti1 O1 170.1(2) . . ?
O15 Ti1 O1 90.4(2) . . ?
O2 Ti1 O1 89.7(2) . . ?
O3 Ti1 O1 84.7(2) . . ?
O5 Ti1 O1 83.8(2) . . ?
O1 Ti2 O7 97.2(2) 3_666 . ?
O1 Ti2 O6 98.1(2) 3_666 . ?
O7 Ti2 O6 88.8(2) . . ?
O1 Ti2 O14 92.9(2) 3_666 3_666 ?
O7 Ti2 O14 90.1(2) . 3_666 ?
O6 Ti2 O14 169.0(2) . 3_666 ?
O1 Ti2 O9 91.5(3) 3_666 . ?
O7 Ti2 O9 171.3(3) . . ?
O6 Ti2 O9 89.2(2) . . ?
O14 Ti2 O9 90.3(2) 3_666 . ?
O1 Ti2 O8 174.6(3) 3_666 . ?
O7 Ti2 O8 86.9(3) . . ?
O6 Ti2 O8 85.4(2) . . ?
O14 Ti2 O8 83.6(2) 3_666 . ?
O9 Ti2 O8 84.5(3) . . ?
O7 P3 O15 113.6(3) . . ?
O7 P3 O12 111.5(3) . . ?
O15 P3 O12 109.2(3) . . ?
O7 P3 C3 106.3(4) . . ?
O15 P3 C3 107.5(4) . . ?
O12 P3 C3 108.4(3) . . ?
O2 P4 O6 113.6(3) . . ?
O2 P4 O10 109.8(3) . . ?
O6 P4 O10 110.3(3) . . ?
O2 P4 C4 107.1(4) . . ?
O6 P4 C4 107.5(4) . . ?
O10 P4 C4 108.3(4) . . ?
O3 P5 O14 113.0(3) . . ?
O3 P5 O11 111.4(3) . . ?
O14 P5 O11 110.4(3) . . ?
O3 P5 C5 108.7(4) . . ?
O14 P5 C5 110.1(4) . . ?
O11 P5 C5 102.7(3) . . ?
O5 P6 O9 112.5(3) 3_666 . ?
O5 P6 O13 111.8(5) 3_666 . ?
O9 P6 O13 109.6(5) . . ?
O5 P6 C6 109.3(4) 3_666 . ?
O9 P6 C6 110.0(4) . . ?
O13 P6 C6 103.2(5) . . ?
Ti2 O1 Ti1 142.0(3) 3_666 . ?
P4 O6 Ti2 131.9(4) . . ?
P3 O7 Ti2 138.1(4) . . ?
P4 O2 Ti1 171.8(4) . . ?
P5 O3 Ti1 137.7(4) . . ?
C80 O8 Ti2 126.8(8) . . ?
C40 O4 Ti1 130.7(10) . . ?
P6 O9 Ti2 128.9(3) . . ?
P6 O5 Ti1 137.3(4) 3_666 . ?
C43 C4 C42 111.7(9) . . ?
C43 C4 C41 110.4(8) . . ?
C42 C4 C41 111.3(9) . . ?
C43 C4 P4 108.1(7) . . ?
C42 C4 P4 108.3(6) . . ?
C41 C4 P4 106.9(7) . . ?
C53 C5 C52 111.5(7) . . ?
C53 C5 C51 109.6(8) . . ?
C52 C5 C51 109.6(8) . . ?
C53 C5 P5 109.3(6) . . ?
C52 C5 P5 109.4(6) . . ?
C51 C5 P5 107.3(5) . . ?
C62 C6 C61 109.7(9) . . ?
C62 C6 C63 109.9(9) . . ?
C61 C6 C63 109.2(9) . . ?
C62 C6 P6 108.9(6) . . ?
C61 C6 P6 110.1(7) . . ?
C63 C6 P6 109.1(7) . . ?
C32 C3 C31 110.7(8) . . ?
C32 C3 C33 111.8(8) . . ?
C31 C3 C33 110.1(9) . . ?
C32 C3 P3 107.9(7) . . ?
C31 C3 P3 107.6(7) . . ?
C33 C3 P3 108.5(6) . . ?
P3 O15 Ti1 164.2(4) . . ?
P5 O14 Ti2 128.7(3) . 3_666 ?
O4 C40 C401 124.5(17) . . ?
C801 C80 O8 115.5(16) . . ?
O16 C161 C162 115.5(13) . . ?
O17 C171 C172 117.7(15) . . ?

loop_
_geom_bond_atom_site_label_1
_geom_bond_atom_site_label_2
_geom_bond_distance
_geom_bond_site_symmetry_2
_geom_bond_publ_flag
Ti1 O4 1.813(7) . ?
Ti1 O15 1.924(5) . ?
Ti1 O2 1.925(5) . ?
Ti1 O3 2.000(5) . ?
Ti1 O5 1.999(5) . ?
Ti1 O1 2.011(6) . ?
Ti2 O1 1.745(6) 3_666 ?
Ti2 O7 1.972(6) . ?
Ti2 O6 1.983(5) . ?
Ti2 O14 1.995(5) 3_666 ?
Ti2 O9 2.021(6) . ?
Ti2 O8 2.144(7) . ?
P3 O7 1.521(6) . ?
P3 O15 1.520(5) . ?
P3 O12 1.551(6) . ?
P3 C3 1.818(9) . ?
P4 O2 1.519(5) . ?
P4 O6 1.525(5) . ?
P4 O10 1.554(6) . ?
P4 C4 1.842(9) . ?
P5 O3 1.512(6) . ?
P5 O14 1.530(6) . ?
P5 O11 1.567(5) . ?
P5 C5 1.812(8) . ?
P6 O5 1.505(6) 3_666 ?
P6 O9 1.497(7) . ?
P6 O13 1.566(10) . ?
P6 C6 1.806(8) . ?
O1 Ti2 1.745(6) 3_666 ?
O8 C80 1.490(15) . ?
O4 C40 1.351(15) . ?
O5 P6 1.505(6) 3_666 ?
C51 C5 1.546(11) . ?
C4 C43 1.513(13) . ?
C4 C42 1.512(14) . ?
C4 C41 1.540(13) . ?
C5 C53 1.525(14) . ?
C5 C52 1.531(14) . ?
C6 C62 1.514(12) . ?
C6 C61 1.549(15) . ?
C6 C63 1.565(16) . ?
C31 C3 1.518(13) . ?
C3 C32 1.531(13) . ?
C3 C33 1.521(13) . ?
O14 Ti2 1.995(5) 3_666 ?
C40 C401 1.507(10) . ?
C801 C80 1.31(2) . ?
O16 C161 1.432(16) . ?
C161 C162 1.550(10) . ?
C171 O17 1.425(18) . ?
C171 C172 1.541(10) . ?
